data_7224447
loop_
_publ_author_name
'Nawrot, I.'
'Machura, B.'
'Kruszynski, R.'

_publ_section_title
;
 Exploration of Cd(ii)/pseudohalide/di-2-pyridyl ketone chemistry --
 rational synthesis, structural analysis and photoluminescence
;
_journal_issue 15
_journal_name_full CrystEngComm
_journal_page_first 2650
_journal_paper_doi 10.1039/C6CE00112B
_journal_volume 18
_journal_year 2016
_chemical_formula_moiety 'C14 H12 Cd N4 O2 S2'
_chemical_formula_sum 'C14 H12 Cd N4 O2 S2'
_chemical_formula_weight 444.80
_chemical_name_systematic
; 
 ? 
;
_space_group_IT_number 19
_symmetry_cell_setting orthorhombic
_symmetry_space_group_name_Hall 'P 2ac 2ab'
_symmetry_space_group_name_H-M 'P 21 21 21'
_atom_sites_solution_hydrogens geom
_atom_sites_solution_primary direct
_atom_sites_solution_secondary difmap
_audit_creation_method SHELXL-97
_audit_update_record
;
2016-01-11 deposited with the CCDC.
2016-02-29 downloaded from the CCDC.
;
_cell_angle_alpha 90.00
_cell_angle_beta 90.00
_cell_angle_gamma 90.00
_cell_formula_units_Z 4
_cell_length_a 8.5167(4)
_cell_length_b 8.9163(4)
_cell_length_c 22.2579(10)
_cell_measurement_reflns_used 2592
_cell_measurement_temperature 295.0
_cell_measurement_theta_max 27.7180
_cell_measurement_theta_min 3.5520
_cell_volume 1690.21(13)
_computing_cell_refinement 'CrysAlis RED v. 1.163 (UNIL IC & KUMA 2000)'
_computing_data_collection 'CrysAlis CCD v. 1.163 (UNIL IC & KUMA 2000)'
_computing_data_reduction 'CrysAlis RED v. 1.163 (UNIL IC & KUMA 2000)'
_computing_molecular_graphics
;XP in SHELXTL/PC (Sheldrick, 1990b)
 ORTEP-3 W v. 1.062 (Farrugia 1997)
;
_computing_publication_material
;SHELXL-97 (Sheldrick, 1997) and
 PLATON (Spek, 1990)
;
_computing_structure_refinement 'SHELXL-97 (Sheldrick, 1997)'
_computing_structure_solution 'SHELXS-97 (Sheldrick, 1990)'
_diffrn_ambient_temperature 295.0
_diffrn_measured_fraction_theta_full 0.997
_diffrn_measured_fraction_theta_max 0.997
_diffrn_measurement_device_type 'Xcalibur, Atlas, Gemini ultra'
_diffrn_radiation_monochromator graphite
_diffrn_radiation_source 'fine-focus sealed tube'
_diffrn_radiation_type MoK\a
_diffrn_radiation_wavelength 0.71073
_diffrn_reflns_av_R_equivalents 0.0289
_diffrn_reflns_av_sigmaI/netI 0.0422
_diffrn_reflns_limit_h_max 10
_diffrn_reflns_limit_h_min -9
_diffrn_reflns_limit_k_max 10
_diffrn_reflns_limit_k_min -10
_diffrn_reflns_limit_l_max 26
_diffrn_reflns_limit_l_min -24
_diffrn_reflns_number 5938
_diffrn_reflns_theta_full 25.04
_diffrn_reflns_theta_max 25.04
_diffrn_reflns_theta_min 3.31
_exptl_absorpt_coefficient_mu 1.551
_exptl_absorpt_correction_T_max 1.00000
_exptl_absorpt_correction_T_min 0.65422
_exptl_absorpt_correction_type empirical
_exptl_absorpt_process_details 'CrysAlis RED, (2005)'
_exptl_crystal_colour white
_exptl_crystal_density_diffrn 1.748
_exptl_crystal_density_method 'not measured'
_exptl_crystal_description plate
_exptl_crystal_F_000 880
_exptl_crystal_size_max 1.00
_exptl_crystal_size_mid 0.35
_exptl_crystal_size_min 0.22
_refine_diff_density_max 0.442
_refine_diff_density_min -0.319
_refine_diff_density_rms 0.072
_refine_ls_abs_structure_details 'Flack H D (1983), Acta Cryst. A39, 876-881'
_refine_ls_abs_structure_Flack -0.03(3)
_refine_ls_extinction_method none
_refine_ls_goodness_of_fit_ref 1.063
_refine_ls_hydrogen_treatment constr
_refine_ls_matrix_type full
_refine_ls_number_parameters 210
_refine_ls_number_reflns 2951
_refine_ls_number_restraints 0
_refine_ls_restrained_S_all 1.063
_refine_ls_R_factor_all 0.0346
_refine_ls_R_factor_gt 0.0284
_refine_ls_shift/su_max 0.007
_refine_ls_shift/su_mean 0.000
_refine_ls_structure_factor_coef Fsqd
_refine_ls_weighting_details 'calc w=1/[\s^2^(Fo^2^)+(0.0264P)^2^+0.1455P] where P=(Fo^2^+2Fc^2^)/3'
_refine_ls_weighting_scheme calc
_refine_ls_wR_factor_gt 0.0592
_refine_ls_wR_factor_ref 0.0612
_reflns_number_gt 2755
_reflns_number_total 2951
_reflns_threshold_expression >2sigma(I)
_cod_data_source_file c6ce00112b2.cif
_cod_data_source_block cd66z
_cod_depositor_comments 'Adding full bibliography for 7224447--7224455.cif.'
_cod_original_cell_volume 1690.22(13)
_cod_database_code 7224447

loop_
_symmetry_equiv_pos_as_xyz
'x, y, z'
'-x+1/2, -y, z+1/2'
'-x, y+1/2, -z+1/2'
'x+1/2, -y+1/2, -z'

loop_
_atom_site_label
_atom_site_type_symbol
_atom_site_fract_x
_atom_site_fract_y
_atom_site_fract_z
_atom_site_U_iso_or_equiv
_atom_site_adp_type
_atom_site_occupancy
_atom_site_symmetry_multiplicity
_atom_site_calc_flag
_atom_site_refinement_flags
C1 C 0.9240(5) 0.4976(5) 0.46987(19) 0.0401(10) Uani 1 1 d .
H1 H 0.9892 0.4275 0.4515 0.048 Uiso 1 1 calc R
C2 C 0.8564(6) 0.6063(5) 0.4349(2) 0.0486(12) Uani 1 1 d .
H2 H 0.8737 0.6081 0.3937 0.058 Uiso 1 1 calc R
C3 C 0.7634(6) 0.7118(5) 0.4614(2) 0.0540(13) Uani 1 1 d .
H3 H 0.7193 0.7888 0.4388 0.065 Uiso 1 1 calc R
C4 C 0.7361(5) 0.7021(5) 0.5223(2) 0.0496(12) Uani 1 1 d .
H4 H 0.6713 0.7714 0.5412 0.060 Uiso 1 1 calc R
C5 C 0.8051(4) 0.5894(4) 0.55458(19) 0.0329(10) Uani 1 1 d .
C6 C 0.7837(5) 0.5718(5) 0.6225(2) 0.0350(10) Uani 1 1 d .
C7 C 0.9271(5) 0.6314(4) 0.65520(18) 0.0324(9) Uani 1 1 d .
C8 C 0.9280(6) 0.7678(5) 0.6840(2) 0.0464(11) Uani 1 1 d .
H8 H 0.8392 0.8284 0.6838 0.056 Uiso 1 1 calc R
C9 C 1.0629(6) 0.8133(5) 0.7132(2) 0.0551(12) Uani 1 1 d .
H9 H 1.0658 0.9055 0.7327 0.066 Uiso 1 1 calc R
C10 C 1.1920(6) 0.7225(5) 0.7135(2) 0.0516(13) Uani 1 1 d .
H10 H 1.2830 0.7501 0.7337 0.062 Uiso 1 1 calc R
C11 C 1.1830(5) 0.5905(5) 0.6832(2) 0.0451(12) Uani 1 1 d .
H11 H 1.2714 0.5293 0.6826 0.054 Uiso 1 1 calc R
C12 C 0.6375(5) 0.3401(6) 0.6169(2) 0.0599(14) Uani 1 1 d .
H12A H 0.5472 0.3780 0.6377 0.090 Uiso 1 1 calc R
H12B H 0.6474 0.2344 0.6243 0.090 Uiso 1 1 calc R
H12C H 0.6253 0.3570 0.5745 0.090 Uiso 1 1 calc R
C98 C 1.2994(5) 0.1535(5) 0.6892(2) 0.0432(11) Uani 1 1 d .
C99 C 1.3328(5) 0.3938(5) 0.4927(2) 0.0435(11) Uani 1 1 d .
N1 N 0.9007(4) 0.4876(4) 0.52909(16) 0.0346(8) Uani 1 1 d .
N2 N 1.0542(4) 0.5431(3) 0.65408(14) 0.0340(7) Uani 1 1 d .
N98 N 1.2012(6) 0.2142(5) 0.6654(2) 0.0647(12) Uani 1 1 d .
N99 N 1.2532(5) 0.3718(4) 0.5328(2) 0.0563(11) Uani 1 1 d .
O1 O 0.7768(3) 0.4165(3) 0.63801(13) 0.0386(7) Uani 1 1 d .
O2 O 0.6480(3) 0.6479(4) 0.63915(15) 0.0507(8) Uani 1 1 d .
H2A H 0.5715 0.6067 0.6241 0.076 Uiso 1 1 calc R
S98 S 1.44007(15) 0.06287(15) 0.72396(6) 0.0573(3) Uani 1 1 d .
S99 S 0.94588(19) 0.06603(13) 0.56482(7) 0.0670(4) Uani 1 1 d .
Cd1 Cd 1.04604(4) 0.32744(3) 0.595727(14) 0.03677(10) Uani 1 1 d .

loop_
_atom_site_aniso_label
_atom_site_aniso_U_11
_atom_site_aniso_U_22
_atom_site_aniso_U_33
_atom_site_aniso_U_23
_atom_site_aniso_U_13
_atom_site_aniso_U_12
C1 0.048(3) 0.038(2) 0.034(3) -0.0012(19) 0.002(2) -0.001(2)
C2 0.060(3) 0.056(3) 0.030(3) 0.005(2) -0.007(2) -0.007(3)
C3 0.073(3) 0.054(3) 0.035(3) 0.011(2) -0.012(2) 0.009(3)
C4 0.055(3) 0.048(3) 0.046(3) 0.001(2) -0.008(2) 0.011(2)
C5 0.034(2) 0.036(2) 0.028(2) -0.0055(19) -0.0040(17) 0.0016(19)
C6 0.031(2) 0.039(2) 0.035(3) -0.002(2) 0.0019(18) 0.0055(19)
C7 0.034(2) 0.041(2) 0.023(2) 0.0040(17) 0.0005(17) 0.0014(18)
C8 0.052(3) 0.047(2) 0.041(3) -0.008(2) 0.003(2) 0.006(2)
C9 0.071(3) 0.050(3) 0.044(3) -0.014(2) -0.001(2) -0.016(3)
C10 0.052(3) 0.057(3) 0.045(3) -0.004(3) -0.012(2) -0.013(2)
C11 0.040(3) 0.050(3) 0.046(3) -0.001(2) -0.008(2) -0.002(2)
C12 0.042(2) 0.073(3) 0.065(4) -0.001(3) -0.003(2) -0.024(3)
C98 0.054(3) 0.040(2) 0.035(3) -0.001(2) -0.004(2) -0.003(2)
C99 0.040(3) 0.038(2) 0.053(3) -0.006(2) 0.003(2) 0.003(2)
N1 0.0400(19) 0.0348(18) 0.029(2) 0.0002(16) 0.0002(14) 0.0033(15)
N2 0.0341(17) 0.0377(17) 0.0302(19) -0.0017(14) -0.0052(17) -0.0017(18)
N98 0.083(3) 0.065(3) 0.046(3) 0.001(2) -0.020(2) 0.021(3)
N99 0.054(3) 0.056(3) 0.058(3) 0.000(2) 0.013(2) 0.013(2)
O1 0.0352(15) 0.0425(16) 0.0380(18) 0.0057(14) -0.0023(13) -0.0055(13)
O2 0.0325(15) 0.067(2) 0.052(2) -0.0089(17) -0.0004(14) 0.0113(17)
S98 0.0501(7) 0.0718(8) 0.0501(8) 0.0099(6) -0.0130(6) 0.0014(7)
S99 0.0824(9) 0.0370(6) 0.0815(10) 0.0034(6) -0.0393(9) -0.0003(7)
Cd1 0.03906(16) 0.03684(15) 0.03440(17) -0.00022(15) -0.00329(14) 0.00396(14)

loop_
_atom_type_symbol
_atom_type_description
_atom_type_scat_dispersion_real
_atom_type_scat_dispersion_imag
_atom_type_scat_source
C C 0.0033 0.0016 'International Tables Vol C Tables 4.2.6.8 and 6.1.1.4'
H H 0.0000 0.0000 'International Tables Vol C Tables 4.2.6.8 and 6.1.1.4'
N N 0.0061 0.0033 'International Tables Vol C Tables 4.2.6.8 and 6.1.1.4'
O O 0.0106 0.0060 'International Tables Vol C Tables 4.2.6.8 and 6.1.1.4'
S S 0.1246 0.1234 'International Tables Vol C Tables 4.2.6.8 and 6.1.1.4'
Cd Cd -0.8075 1.2024 'International Tables Vol C Tables 4.2.6.8 and 6.1.1.4'

loop_
_geom_angle_atom_site_label_1
_geom_angle_atom_site_label_2
_geom_angle_atom_site_label_3
_geom_angle
_geom_angle_site_symmetry_1
_geom_angle_site_symmetry_3
N1 C1 C2 123.0(4) . .
N1 C1 H1 118.5 . .
C2 C1 H1 118.5 . .
C3 C2 C1 119.2(4) . .
C3 C2 H2 120.4 . .
C1 C2 H2 120.4 . .
C2 C3 C4 118.6(4) . .
C2 C3 H3 120.7 . .
C4 C3 H3 120.7 . .
C5 C4 C3 119.4(5) . .
C5 C4 H4 120.3 . .
C3 C4 H4 120.3 . .
N1 C5 C4 122.3(4) . .
N1 C5 C6 114.8(4) . .
C4 C5 C6 122.9(4) . .
O2 C6 O1 112.0(3) . .
O2 C6 C7 111.8(3) . .
O1 C6 C7 104.9(3) . .
O2 C6 C5 108.2(3) . .
O1 C6 C5 110.0(3) . .
C7 C6 C5 110.0(3) . .
N2 C7 C8 121.7(4) . .
N2 C7 C6 115.8(3) . .
C8 C7 C6 122.5(4) . .
C7 C8 C9 119.0(4) . .
C7 C8 H8 120.5 . .
C9 C8 H8 120.5 . .
C10 C9 C8 119.8(4) . .
C10 C9 H9 120.1 . .
C8 C9 H9 120.1 . .
C11 C10 C9 117.8(4) . .
C11 C10 H10 121.1 . .
C9 C10 H10 121.1 . .
N2 C11 C10 123.9(4) . .
N2 C11 H11 118.0 . .
C10 C11 H11 118.0 . .
O1 C12 H12A 109.5 . .
O1 C12 H12B 109.5 . .
H12A C12 H12B 109.5 . .
O1 C12 H12C 109.5 . .
H12A C12 H12C 109.5 . .
H12B C12 H12C 109.5 . .
N98 C98 S98 179.0(5) . .
N99 C99 S99 177.3(4) . 4_556
C1 N1 C5 117.5(3) . .
C1 N1 Cd1 124.9(3) . .
C5 N1 Cd1 116.9(3) . .
C7 N2 C11 117.8(3) . .
C7 N2 Cd1 118.3(3) . .
C11 N2 Cd1 123.7(3) . .
C98 N98 Cd1 164.7(4) . .
C99 N99 Cd1 165.9(4) . .
C6 O1 C12 114.3(3) . .
C6 O1 Cd1 99.9(2) . .
C12 O1 Cd1 117.5(3) . .
C6 O2 H2A 109.5 . .
C99 S99 Cd1 101.84(16) 4_456 .
N98 Cd1 N99 92.64(16) . .
N98 Cd1 N2 88.22(13) . .
N99 Cd1 N2 100.15(13) . .
N98 Cd1 N1 169.88(14) . .
N99 Cd1 N1 85.21(13) . .
N2 Cd1 N1 82.44(11) . .
N98 Cd1 S99 88.44(12) . .
N99 Cd1 S99 104.39(11) . .
N2 Cd1 S99 155.35(9) . .
N1 Cd1 S99 101.67(9) . .
N98 Cd1 O1 113.65(14) . .
N99 Cd1 O1 148.02(12) . .
N2 Cd1 O1 64.62(10) . .
N1 Cd1 O1 65.67(10) . .
S99 Cd1 O1 94.64(7) . .

loop_
_geom_bond_atom_site_label_1
_geom_bond_atom_site_label_2
_geom_bond_distance
_geom_bond_site_symmetry_2
C1 N1 1.336(5) .
C1 C2 1.370(6) .
C1 H1 0.9300 .
C2 C3 1.363(7) .
C2 H2 0.9300 .
C3 C4 1.378(7) .
C3 H3 0.9300 .
C4 C5 1.368(6) .
C4 H4 0.9300 .
C5 N1 1.345(5) .
C5 C6 1.531(6) .
C6 O2 1.390(5) .
C6 O1 1.428(5) .
C6 C7 1.518(6) .
C7 N2 1.339(5) .
C7 C8 1.374(6) .
C8 C9 1.381(7) .
C8 H8 0.9300 .
C9 C10 1.365(7) .
C9 H9 0.9300 .
C10 C11 1.359(6) .
C10 H10 0.9300 .
C11 N2 1.342(5) .
C11 H11 0.9300 .
C12 O1 1.447(5) .
C12 H12A 0.9600 .
C12 H12B 0.9600 .
C12 H12C 0.9600 .
C98 N98 1.129(6) .
C98 S98 1.639(5) .
C99 N99 1.138(6) .
C99 S99 1.642(5) 4_556
N1 Cd1 2.402(3) .
N2 Cd1 2.322(3) .
N98 Cd1 2.273(4) .
N99 Cd1 2.287(4) .
O1 Cd1 2.603(3) .
O2 H2A 0.8200 .
S99 C99 1.642(5) 4_456
S99 Cd1 2.5756(12) .
